data_2228719
loop_
_publ_author_name
'Tsai, Ta-Pin'
'Hsiao, Hui-Lin'
'Chen, Jhy-Der'

_publ_section_title
;
 <i>N</i>,<i>N</i>'-Bis(pyridin-2-yl)benzene-1,4-dicarboxamide
;
_journal_coeditor_code GK2331
_journal_issue 1
_journal_name_full 'Acta Crystallographica Section E'
_journal_page_first o63
_journal_paper_doi 10.1107/S1600536810051172
_journal_volume 67
_journal_year 2011
_chemical_formula_iupac 'C18 H14 N4 O2'
_chemical_formula_moiety 'C18 H14 N4 O2'
_chemical_formula_sum 'C18 H14 N4 O2'
_chemical_formula_weight 318.33
_chemical_name_systematic
;
<i>N</i>,<i>N</i>'-Bis(pyridin-2-yl)benzene-1,4-dicarboxamide
;
_space_group_IT_number 2
_symmetry_cell_setting triclinic
_symmetry_space_group_name_Hall '-P 1'
_symmetry_space_group_name_H-M 'P -1'
_atom_sites_solution_hydrogens geom
_atom_sites_solution_primary direct
_atom_sites_solution_secondary difmap
_audit_creation_method SHELXL-97
_cell_angle_alpha 82.906(6)
_cell_angle_beta 74.083(5)
_cell_angle_gamma 73.695(6)
_cell_formula_units_Z 1
_cell_length_a 5.7895(4)
_cell_length_b 7.8315(6)
_cell_length_c 8.8460(5)
_cell_measurement_reflns_used 50
_cell_measurement_temperature 298(2)
_cell_measurement_theta_max 14.99
_cell_measurement_theta_min 4.80
_cell_volume 369.72(5)
_computing_cell_refinement 'XSCANS (Siemens, 1995)'
_computing_data_collection 'XSCANS (Siemens, 1995)'
_computing_data_reduction 'SHELXTL (Sheldrick, 2008)'
_computing_molecular_graphics 'SHELXTL (Sheldrick, 2008)'
_computing_publication_material 'SHELXTL (Sheldrick, 2008)'
_computing_structure_refinement 'SHELXL97 (Sheldrick, 2008)'
_computing_structure_solution 'SHELXS97 (Sheldrick, 2008)'
_diffrn_ambient_temperature 298(2)
_diffrn_measured_fraction_theta_full 0.998
_diffrn_measured_fraction_theta_max 0.998
_diffrn_measurement_device_type 'Bruker P4'
_diffrn_measurement_method \w
_diffrn_radiation_monochromator graphite
_diffrn_radiation_source 'fine-focus sealed tube'
_diffrn_radiation_type MoK\a
_diffrn_radiation_wavelength 0.71073
_diffrn_reflns_av_R_equivalents 0.0126
_diffrn_reflns_av_sigmaI/netI 0.0291
_diffrn_reflns_limit_h_max 7
_diffrn_reflns_limit_h_min 0
_diffrn_reflns_limit_k_max 10
_diffrn_reflns_limit_k_min -9
_diffrn_reflns_limit_l_max 11
_diffrn_reflns_limit_l_min -11
_diffrn_reflns_number 1962
_diffrn_reflns_theta_full 28.00
_diffrn_reflns_theta_max 28.00
_diffrn_reflns_theta_min 2.40
_diffrn_standards_decay_% 0
_diffrn_standards_interval_count 97
_diffrn_standards_number 3
_exptl_absorpt_coefficient_mu 0.097
_exptl_absorpt_correction_T_max 0.851
_exptl_absorpt_correction_T_min 0.831
_exptl_absorpt_correction_type psi-scan
_exptl_absorpt_process_details '(XSCANS; Siemens, 1995)'
_exptl_crystal_colour 'pale yellow'
_exptl_crystal_density_diffrn 1.430
_exptl_crystal_density_method 'not measured'
_exptl_crystal_description block
_exptl_crystal_F_000 166
_exptl_crystal_size_max 0.60
_exptl_crystal_size_mid 0.60
_exptl_crystal_size_min 0.56
_refine_diff_density_max 0.318
_refine_diff_density_min -0.190
_refine_ls_extinction_coef 0.193(17)
_refine_ls_extinction_expression Fc^*^=kFc[1+0.001xFc^2^\l^3^/sin(2\q)]^-1/4^
_refine_ls_extinction_method 'SHELXL97 (Sheldrick, 2008)'
_refine_ls_goodness_of_fit_ref 1.055
_refine_ls_hydrogen_treatment constr
_refine_ls_matrix_type full
_refine_ls_number_parameters 110
_refine_ls_number_reflns 1787
_refine_ls_number_restraints 0
_refine_ls_restrained_S_all 1.055
_refine_ls_R_factor_all 0.0477
_refine_ls_R_factor_gt 0.0399
_refine_ls_shift/su_max 0.000
_refine_ls_shift/su_mean 0.000
_refine_ls_structure_factor_coef Fsqd
_refine_ls_weighting_details 'calc w=1/[\s^2^(Fo^2^)+(0.0468P)^2^+0.1049P] where P=(Fo^2^+2Fc^2^)/3'
_refine_ls_weighting_scheme calc
_refine_ls_wR_factor_gt 0.1062
_refine_ls_wR_factor_ref 0.1121
_reflns_number_gt 1521
_reflns_number_total 1787
_reflns_threshold_expression I>2sigma(I)
_cod_data_source_file gk2331.cif
_cod_data_source_block I
_cod_original_cell_volume 369.72(4)
_cod_database_code 2228719
_cod_database_fobs_code 2228719

loop_
_symmetry_equiv_pos_as_xyz
'x, y, z'
'-x, -y, -z'

loop_
_atom_site_type_symbol
_atom_site_label
_atom_site_fract_x
_atom_site_fract_y
_atom_site_fract_z
_atom_site_U_iso_or_equiv
_atom_site_adp_type
_atom_site_calc_flag
_atom_site_refinement_flags
_atom_site_occupancy
_atom_site_disorder_assembly
_atom_site_disorder_group
O O 1.1101(2) 0.21659(16) 0.30550(13) 0.0497(3) Uani d . 1 . .
N N1 0.7461(2) 0.13586(16) 0.41052(13) 0.0369(3) Uani d . 1 . .
H H1A 0.6695 0.0611 0.3982 0.044 Uiso calc R 1 . .
N N2 0.4263(2) 0.20173(15) 0.63054(13) 0.0353(3) Uani d . 1 . .
C C1 0.6435(2) 0.23152(17) 0.54787(14) 0.0316(3) Uani d . 1 . .
C C2 0.7512(3) 0.35023(19) 0.59089(16) 0.0393(3) Uani d . 1 . .
H H2B 0.9066 0.3632 0.5336 0.047 Uiso calc R 1 . .
C C3 0.6200(3) 0.4479(2) 0.72110(18) 0.0434(4) Uani d . 1 . .
H H3A 0.6853 0.5296 0.7523 0.052 Uiso calc R 1 . .
C C4 0.3907(3) 0.42384(19) 0.80528(17) 0.0422(3) Uani d . 1 . .
H H4A 0.2982 0.4900 0.8924 0.051 Uiso calc R 1 . .
C C5 0.3035(3) 0.29915(19) 0.75631(16) 0.0381(3) Uani d . 1 . .
H H5A 0.1507 0.2816 0.8138 0.046 Uiso calc R 1 . .
C C6 0.9524(2) 0.14708(17) 0.29436(15) 0.0322(3) Uani d . 1 . .
C C7 0.9716(2) 0.06764(16) 0.14401(14) 0.0290(3) Uani d . 1 . .
C C8 1.2030(2) -0.03051(17) 0.06322(14) 0.0314(3) Uani d . 1 . .
H H8A 1.3391 -0.0509 0.1057 0.038 Uiso calc R 1 . .
C C9 1.2324(2) -0.09833(17) -0.08032(15) 0.0321(3) Uani d . 1 . .
H H9A 1.3876 -0.1641 -0.1340 0.039 Uiso calc R 1 . .

loop_
_atom_site_aniso_label
_atom_site_aniso_U_11
_atom_site_aniso_U_22
_atom_site_aniso_U_33
_atom_site_aniso_U_12
_atom_site_aniso_U_13
_atom_site_aniso_U_23
O 0.0418(6) 0.0697(7) 0.0464(6) -0.0318(5) -0.0005(5) -0.0194(5)
N1 0.0417(6) 0.0460(6) 0.0291(5) -0.0261(5) -0.0008(5) -0.0092(5)
N2 0.0366(6) 0.0411(6) 0.0302(5) -0.0166(5) -0.0041(4) -0.0045(4)
C1 0.0368(6) 0.0353(6) 0.0256(6) -0.0148(5) -0.0065(5) -0.0023(5)
C2 0.0426(7) 0.0445(8) 0.0364(7) -0.0224(6) -0.0055(6) -0.0067(6)
C3 0.0532(9) 0.0383(7) 0.0443(8) -0.0182(6) -0.0115(7) -0.0100(6)
C4 0.0491(8) 0.0360(7) 0.0382(7) -0.0074(6) -0.0055(6) -0.0110(5)
C5 0.0360(7) 0.0401(7) 0.0353(7) -0.0101(6) -0.0029(5) -0.0041(5)
C6 0.0332(6) 0.0359(6) 0.0298(6) -0.0144(5) -0.0052(5) -0.0039(5)
C7 0.0300(6) 0.0323(6) 0.0259(6) -0.0139(5) -0.0030(4) -0.0015(4)
C8 0.0267(6) 0.0384(7) 0.0308(6) -0.0119(5) -0.0068(5) -0.0011(5)
C9 0.0263(6) 0.0359(6) 0.0320(6) -0.0084(5) -0.0020(5) -0.0057(5)

loop_
_atom_type_symbol
_atom_type_description
_atom_type_scat_dispersion_real
_atom_type_scat_dispersion_imag
_atom_type_scat_source
C C 0.0033 0.0016 'International Tables Vol C Tables 4.2.6.8 and 6.1.1.4'
H H 0.0000 0.0000 'International Tables Vol C Tables 4.2.6.8 and 6.1.1.4'
N N 0.0061 0.0033 'International Tables Vol C Tables 4.2.6.8 and 6.1.1.4'
O O 0.0106 0.0060 'International Tables Vol C Tables 4.2.6.8 and 6.1.1.4'

loop_
_geom_angle_atom_site_label_1
_geom_angle_atom_site_label_2
_geom_angle_atom_site_label_3
_geom_angle_site_symmetry_1
_geom_angle_site_symmetry_3
_geom_angle
_geom_angle_publ_flag
C6 N1 C1 . . 127.85(11) ?
C6 N1 H1A . . 116.1 ?
C1 N1 H1A . . 116.1 ?
C1 N2 C5 . . 117.11(11) ?
N2 C1 C2 . . 123.38(12) ?
N2 C1 N1 . . 112.88(11) ?
C2 C1 N1 . . 123.70(12) ?
C3 C2 C1 . . 117.84(13) ?
C3 C2 H2B . . 121.1 ?
C1 C2 H2B . . 121.1 ?
C2 C3 C4 . . 119.75(13) ?
C2 C3 H3A . . 120.1 ?
C4 C3 H3A . . 120.1 ?
C5 C4 C3 . . 118.06(13) ?
C5 C4 H4A . . 121.0 ?
C3 C4 H4A . . 121.0 ?
N2 C5 C4 . . 123.77(13) ?
N2 C5 H5A . . 118.1 ?
C4 C5 H5A . . 118.1 ?
O C6 N1 . . 124.94(12) ?
O C6 C7 . . 120.89(11) ?
N1 C6 C7 . . 114.16(11) ?
C8 C7 C9 . 2_755 119.81(11) ?
C8 C7 C6 . . 118.37(11) ?
C9 C7 C6 2_755 . 121.72(11) ?
C9 C8 C7 . . 120.42(12) ?
C9 C8 H8A . . 119.8 ?
C7 C8 H8A . . 119.8 ?
C8 C9 C7 . 2_755 119.77(11) ?
C8 C9 H9A . . 120.1 ?
C7 C9 H9A 2_755 . 120.1 ?

loop_
_geom_bond_atom_site_label_1
_geom_bond_atom_site_label_2
_geom_bond_site_symmetry_2
_geom_bond_distance
_geom_bond_publ_flag
O C6 . 1.2169(16) ?
N1 C6 . 1.3614(16) ?
N1 C1 . 1.4034(16) ?
N1 H1A . 0.8600 ?
N2 C1 . 1.3375(17) ?
N2 C5 . 1.3403(17) ?
C1 C2 . 1.3932(18) ?
C2 C3 . 1.378(2) ?
C2 H2B . 0.9300 ?
C3 C4 . 1.384(2) ?
C3 H3A . 0.9300 ?
C4 C5 . 1.377(2) ?
C4 H4A . 0.9300 ?
C5 H5A . 0.9300 ?
C6 C7 . 1.5009(17) ?
C7 C8 . 1.3888(17) ?
C7 C9 2_755 1.3936(17) ?
C8 C9 . 1.3860(17) ?
C8 H8A . 0.9300 ?
C9 C7 2_755 1.3936(17) ?
C9 H9A . 0.9300 ?

loop_
_geom_hbond_atom_site_label_D
_geom_hbond_atom_site_label_H
_geom_hbond_atom_site_label_A
_geom_hbond_site_symmetry_A
_geom_hbond_distance_DH
_geom_hbond_distance_HA
_geom_hbond_distance_DA
_geom_hbond_angle_DHA
N1 H1A N2 2_656 0.86 2.34 3.1679(15) 163
